data_1548058
loop_
_publ_author_name
'Song, Guangzhi'
'Pang, Wen-Min'
'Li, Weimin'
'Chen, Min'
'Chen, Changle'

_publ_section_title
;
 Phosphine-sulfonate-based Nickel Catalysts: Ethylene Polymerization and
 Copolymerization with Polar-functionalized Norbornenes
;
_journal_name_full 'Polymer Chemistry'
_journal_paper_doi 10.1039/C7PY01661A
_journal_year 2017
_chemical_formula_sum 'C48 H36 F2 Ni O3 P2 S'
_chemical_formula_weight 851.48
_chemical_name_systematic
; 
 ? 
;
_space_group_IT_number 2
_symmetry_cell_setting triclinic
_symmetry_space_group_name_Hall '-P 1'
_symmetry_space_group_name_H-M 'P -1'
_atom_sites_solution_hydrogens geom
_atom_sites_solution_primary direct
_atom_sites_solution_secondary difmap
_audit_creation_method SHELXL-97
_audit_update_record
;
2017-09-28 deposited with the CCDC.
2017-11-14 downloaded from the CCDC.
;
_cell_angle_alpha 87.173(5)
_cell_angle_beta 74.800(5)
_cell_angle_gamma 62.917(7)
_cell_formula_units_Z 2
_cell_length_a 11.0856(7)
_cell_length_b 12.1478(9)
_cell_length_c 17.3866(10)
_cell_measurement_reflns_used 3163
_cell_measurement_temperature 293(2)
_cell_measurement_theta_max 70.8710
_cell_measurement_theta_min 4.1010
_cell_volume 2005.0(3)
_computing_cell_refinement 'Bruker FRAMBO'
_computing_data_collection 'Bruker FRAMBO'
_computing_data_reduction 'Bruker SAINT'
_computing_molecular_graphics 'Bruker SHELXTL'
_computing_publication_material 'Bruker SHELXTL'
_computing_structure_refinement 'SHELXL-97 (Sheldrick, 1997)'
_computing_structure_solution 'SHELXS-97 (Sheldrick, 1990)'
_diffrn_ambient_temperature 293(2)
_diffrn_measured_fraction_theta_full 0.997
_diffrn_measured_fraction_theta_max 0.997
_diffrn_measurement_device_type 'CCD area detector'
_diffrn_measurement_method 'phi and omega scans'
_diffrn_radiation_monochromator graphite
_diffrn_radiation_source 'fine-focus sealed tube'
_diffrn_radiation_type CuK\a
_diffrn_radiation_wavelength 1.54178
_diffrn_reflns_av_R_equivalents 0.0464
_diffrn_reflns_av_sigmaI/netI 0.0878
_diffrn_reflns_limit_h_max 13
_diffrn_reflns_limit_h_min -13
_diffrn_reflns_limit_k_max 14
_diffrn_reflns_limit_k_min -13
_diffrn_reflns_limit_l_max 20
_diffrn_reflns_limit_l_min -18
_diffrn_reflns_number 12166
_diffrn_reflns_theta_full 66.03
_diffrn_reflns_theta_max 66.03
_diffrn_reflns_theta_min 4.10
_exptl_absorpt_coefficient_mu 2.368
_exptl_absorpt_correction_T_max 0.8710
_exptl_absorpt_correction_T_min 0.7807
_exptl_absorpt_correction_type multi-scan
_exptl_absorpt_process_details sadabs
_exptl_crystal_colour yellow
_exptl_crystal_density_diffrn 1.410
_exptl_crystal_density_method 'not measured'
_exptl_crystal_description needle-like
_exptl_crystal_F_000 880
_exptl_crystal_size_max 0.11
_exptl_crystal_size_mid 0.10
_exptl_crystal_size_min 0.06
_refine_diff_density_max 0.408
_refine_diff_density_min -0.345
_refine_diff_density_rms 0.056
_refine_ls_extinction_method none
_refine_ls_goodness_of_fit_ref 1.016
_refine_ls_hydrogen_treatment mixed
_refine_ls_matrix_type full
_refine_ls_number_parameters 514
_refine_ls_number_reflns 6978
_refine_ls_number_restraints 0
_refine_ls_restrained_S_all 1.016
_refine_ls_R_factor_all 0.0844
_refine_ls_R_factor_gt 0.0531
_refine_ls_shift/su_max 0.001
_refine_ls_shift/su_mean 0.000
_refine_ls_structure_factor_coef Fsqd
_refine_ls_weighting_details 'calc w=1/[\s^2^(Fo^2^)+(0.0024P)^2^+0.0000P] where P=(Fo^2^+2Fc^2^)/3'
_refine_ls_weighting_scheme calc
_refine_ls_wR_factor_gt 0.0830
_refine_ls_wR_factor_ref 0.0934
_reflns_number_gt 4740
_reflns_number_total 6978
_reflns_threshold_expression >2sigma(I)
_cod_data_source_file c7py01661a2.cif
_cod_data_source_block 170221b
_cod_depositor_comments
;
The following automatic conversions were performed:

'_symmetry_cell_setting' value 'Triclinic' changed to 'triclinic'
according to
/home/data/users/saulius/crontab/automatic-downloads/rss-feeds/RSC/lib/dictionaries/cif_core.dic
dictionary named 'cif_core.dic' version 2.4.2 from 2011-04-26.

Automatic conversion script
Id: cif_fix_values 4973 2017-02-22 13:04:09Z antanas 
;
_cod_original_cell_volume 2005.0(2)
_cod_original_sg_symbol_H-M P-1
_cod_database_code 1548058

loop_
_symmetry_equiv_pos_as_xyz
'x, y, z'
'-x, -y, -z'

loop_
_atom_site_label
_atom_site_type_symbol
_atom_site_fract_x
_atom_site_fract_y
_atom_site_fract_z
_atom_site_U_iso_or_equiv
_atom_site_adp_type
_atom_site_occupancy
_atom_site_symmetry_multiplicity
_atom_site_calc_flag
_atom_site_refinement_flags
Ni1 Ni 0.00664(6) 0.55051(5) 0.24800(3) 0.03774(16) Uani 1 1 d .
S1 S 0.27675(10) 0.37315(9) 0.13210(6) 0.0447(2) Uani 1 1 d .
P1 P -0.01299(10) 0.37700(8) 0.25841(5) 0.0355(2) Uani 1 1 d .
P2 P 0.00845(10) 0.73375(8) 0.22473(6) 0.0374(2) Uani 1 1 d .
F1 F 0.1258(3) 0.4723(2) 0.38379(14) 0.0675(7) Uani 1 1 d .
F2 F 0.2354(2) 0.0517(2) 0.38561(15) 0.0678(7) Uani 1 1 d .
O1 O 0.2080(2) 0.4594(2) 0.20489(14) 0.0431(6) Uani 1 1 d .
O2 O 0.4226(3) 0.3415(2) 0.10445(18) 0.0710(9) Uani 1 1 d .
O3 O 0.1963(3) 0.4160(2) 0.07412(16) 0.0642(8) Uani 1 1 d .
C1 C 0.2694(4) 0.2333(3) 0.1633(2) 0.0380(8) Uani 1 1 d .
C2 C 0.1487(4) 0.2337(3) 0.2140(2) 0.0359(8) Uani 1 1 d .
C3 C 0.1477(4) 0.1200(3) 0.2289(2) 0.0458(9) Uani 1 1 d .
H3 H 0.0672 0.1183 0.2612 0.055 Uiso 1 1 calc R
C4 C 0.2654(4) 0.0098(3) 0.1958(2) 0.0556(11) Uani 1 1 d .
H4 H 0.2637 -0.0654 0.2063 0.067 Uiso 1 1 calc R
C5 C 0.3839(5) 0.0111(3) 0.1478(2) 0.0581(11) Uani 1 1 d .
H5 H 0.4633 -0.0633 0.1268 0.070 Uiso 1 1 calc R
C6 C 0.3866(4) 0.1227(3) 0.1305(2) 0.0536(11) Uani 1 1 d .
H6 H 0.4668 0.1233 0.0969 0.064 Uiso 1 1 calc R
C7 C -0.0721(4) 0.3476(3) 0.3624(2) 0.0384(8) Uani 1 1 d .
C8 C 0.0193(4) 0.2975(3) 0.4115(2) 0.0437(9) Uani 1 1 d .
C9 C -0.0331(5) 0.2830(4) 0.4905(2) 0.0563(11) Uani 1 1 d .
H9 H 0.0279 0.2489 0.5227 0.068 Uiso 1 1 calc R
C10 C -0.1751(5) 0.3183(4) 0.5225(2) 0.0623(12) Uani 1 1 d .
H10 H -0.2085 0.3056 0.5753 0.075 Uiso 1 1 calc R
C11 C -0.2664(4) 0.3724(3) 0.4757(2) 0.0565(11) Uani 1 1 d .
H11 H -0.3623 0.3992 0.4974 0.068 Uiso 1 1 calc R
C12 C -0.2152(4) 0.3868(3) 0.3964(2) 0.0479(10) Uani 1 1 d .
H12 H -0.2775 0.4234 0.3650 0.057 Uiso 1 1 calc R
C13 C 0.1721(4) 0.2639(4) 0.3835(2) 0.0459(9) Uani 1 1 d .
C14 C 0.2238(5) 0.3499(4) 0.3693(2) 0.0525(10) Uani 1 1 d .
C15 C 0.3621(5) 0.3229(4) 0.3421(3) 0.0658(13) Uani 1 1 d .
H15 H 0.3894 0.3853 0.3322 0.079 Uiso 1 1 calc R
C16 C 0.4597(5) 0.1998(5) 0.3299(3) 0.0745(14) Uani 1 1 d .
H16 H 0.5550 0.1781 0.3118 0.089 Uiso 1 1 calc R
C17 C 0.4175(5) 0.1076(4) 0.3445(3) 0.0657(13) Uani 1 1 d .
H17 H 0.4837 0.0244 0.3360 0.079 Uiso 1 1 calc R
C18 C 0.2773(4) 0.1412(4) 0.3715(2) 0.0529(10) Uani 1 1 d .
C19 C -0.1308(3) 0.3684(3) 0.2050(2) 0.0360(8) Uani 1 1 d .
C20 C -0.1338(4) 0.4265(3) 0.1342(2) 0.0439(9) Uani 1 1 d .
H20 H -0.0833 0.4713 0.1192 0.053 Uiso 1 1 calc R
C21 C -0.2109(4) 0.4186(3) 0.0858(2) 0.0524(10) Uani 1 1 d .
H21 H -0.2106 0.4567 0.0380 0.063 Uiso 1 1 calc R
C22 C -0.2874(4) 0.3553(4) 0.1079(2) 0.0550(11) Uani 1 1 d .
H22 H -0.3419 0.3522 0.0763 0.066 Uiso 1 1 calc R
C23 C -0.2834(4) 0.2954(4) 0.1779(3) 0.0606(12) Uani 1 1 d .
H23 H -0.3353 0.2518 0.1929 0.073 Uiso 1 1 calc R
C24 C -0.2041(4) 0.2995(3) 0.2251(2) 0.0517(10) Uani 1 1 d .
H24 H -0.1993 0.2561 0.2707 0.062 Uiso 1 1 calc R
C25 C -0.0855(4) 0.8107(3) 0.1510(2) 0.0411(9) Uani 1 1 d .
C26 C -0.1448(5) 0.9386(4) 0.1462(3) 0.0701(14) Uani 1 1 d .
H26 H -0.1444 0.9889 0.1846 0.084 Uiso 1 1 calc R
C27 C -0.2041(6) 0.9908(4) 0.0848(3) 0.097(2) Uani 1 1 d .
H27 H -0.2416 1.0761 0.0814 0.117 Uiso 1 1 calc R
C28 C -0.2083(5) 0.9180(5) 0.0286(3) 0.0858(17) Uani 1 1 d .
H28 H -0.2502 0.9541 -0.0121 0.103 Uiso 1 1 calc R
C29 C -0.1507(5) 0.7925(4) 0.0327(3) 0.0674(13) Uani 1 1 d .
H29 H -0.1528 0.7426 -0.0053 0.081 Uiso 1 1 calc R
C30 C -0.0893(4) 0.7400(4) 0.0934(2) 0.0526(10) Uani 1 1 d .
H30 H -0.0495 0.6543 0.0954 0.063 Uiso 1 1 calc R
C31 C 0.1859(4) 0.7160(3) 0.1800(2) 0.0402(9) Uani 1 1 d .
C32 C 0.2890(4) 0.6532(3) 0.2199(2) 0.0510(10) Uani 1 1 d .
H32 H 0.2668 0.6221 0.2687 0.061 Uiso 1 1 calc R
C33 C 0.4251(4) 0.6371(4) 0.1870(3) 0.0647(13) Uani 1 1 d .
H33 H 0.4934 0.5975 0.2143 0.078 Uiso 1 1 calc R
C34 C 0.4586(5) 0.6799(4) 0.1136(3) 0.0700(14) Uani 1 1 d .
H34 H 0.5502 0.6675 0.0910 0.084 Uiso 1 1 calc R
C35 C 0.3589(5) 0.7399(4) 0.0742(3) 0.0669(13) Uani 1 1 d .
H35 H 0.3821 0.7693 0.0249 0.080 Uiso 1 1 calc R
C36 C 0.2226(4) 0.7577(4) 0.1067(2) 0.0533(10) Uani 1 1 d .
H36 H 0.1553 0.7981 0.0789 0.064 Uiso 1 1 calc R
C37 C -0.0631(4) 0.8543(3) 0.3070(2) 0.0379(8) Uani 1 1 d .
C38 C 0.0185(4) 0.8983(3) 0.3303(2) 0.0483(10) Uani 1 1 d .
H38 H 0.1136 0.8661 0.3037 0.058 Uiso 1 1 calc R
C39 C -0.0392(5) 0.9890(4) 0.3924(2) 0.0587(11) Uani 1 1 d .
H39 H 0.0171 1.0179 0.4068 0.070 Uiso 1 1 calc R
C40 C -0.1779(5) 1.0368(4) 0.4328(2) 0.0570(11) Uani 1 1 d .
H40 H -0.2160 1.0977 0.4747 0.068 Uiso 1 1 calc R
C41 C -0.2610(4) 0.9945(3) 0.4115(2) 0.0587(12) Uani 1 1 d .
H41 H -0.3555 1.0264 0.4394 0.070 Uiso 1 1 calc R
C42 C -0.2048(4) 0.9045(3) 0.3484(2) 0.0548(11) Uani 1 1 d .
H42 H -0.2623 0.8774 0.3338 0.066 Uiso 1 1 calc R
C43 C -0.1865(4) 0.6349(3) 0.3049(2) 0.0429(9) Uani 1 1 d .
C44 C -0.2926(4) 0.6825(3) 0.2712(2) 0.0513(10) Uani 1 1 d .
H44 H -0.2735 0.6721 0.2160 0.062 Uiso 1 1 calc R
C45 C -0.4349(5) 0.7492(4) 0.3179(3) 0.0700(14) Uani 1 1 d .
H45 H -0.5076 0.7825 0.2933 0.084 Uiso 1 1 calc R
C46 C -0.4639(5) 0.7641(4) 0.4001(3) 0.0819(16) Uani 1 1 d .
H46 H -0.5564 0.8072 0.4312 0.098 Uiso 1 1 calc R
C47 C -0.3538(5) 0.7140(4) 0.4360(3) 0.0767(15) Uani 1 1 d .
H47 H -0.3726 0.7234 0.4913 0.092 Uiso 1 1 calc R
C48 C -0.2159(5) 0.6501(3) 0.3894(2) 0.0581(11) Uani 1 1 d .
H48 H -0.1425 0.6171 0.4135 0.070 Uiso 1 1 calc R

loop_
_atom_site_aniso_label
_atom_site_aniso_U_11
_atom_site_aniso_U_22
_atom_site_aniso_U_33
_atom_site_aniso_U_23
_atom_site_aniso_U_13
_atom_site_aniso_U_12
Ni1 0.0388(3) 0.0311(3) 0.0396(4) 0.0002(3) -0.0082(3) -0.0139(3)
S1 0.0451(6) 0.0407(5) 0.0467(6) 0.0020(4) -0.0035(4) -0.0230(5)
P1 0.0366(5) 0.0310(5) 0.0369(5) 0.0031(4) -0.0089(4) -0.0145(4)
P2 0.0422(5) 0.0308(5) 0.0387(5) 0.0015(4) -0.0120(4) -0.0157(4)
F1 0.0806(18) 0.0565(15) 0.0773(18) 0.0054(13) -0.0329(15) -0.0353(14)
F2 0.0673(16) 0.0503(14) 0.0873(19) 0.0187(13) -0.0273(14) -0.0262(13)
O1 0.0383(14) 0.0358(14) 0.0523(16) -0.0037(12) -0.0061(12) -0.0171(12)
O2 0.0486(17) 0.0605(19) 0.093(2) -0.0138(17) 0.0132(16) -0.0313(15)
O3 0.099(2) 0.0576(18) 0.0505(17) 0.0184(14) -0.0298(17) -0.0441(17)
C1 0.040(2) 0.032(2) 0.039(2) 0.0021(16) -0.0102(17) -0.0144(17)
C2 0.039(2) 0.0314(19) 0.036(2) -0.0015(15) -0.0112(16) -0.0141(16)
C3 0.049(2) 0.036(2) 0.048(2) 0.0030(18) -0.0079(19) -0.0189(19)
C4 0.063(3) 0.032(2) 0.065(3) 0.004(2) -0.013(2) -0.018(2)
C5 0.060(3) 0.033(2) 0.065(3) -0.004(2) -0.010(2) -0.010(2)
C6 0.045(2) 0.046(2) 0.059(3) -0.003(2) -0.003(2) -0.016(2)
C7 0.048(2) 0.0299(19) 0.035(2) 0.0005(15) -0.0057(17) -0.0184(17)
C8 0.054(2) 0.033(2) 0.042(2) 0.0013(17) -0.0128(19) -0.0184(19)
C9 0.071(3) 0.058(3) 0.041(2) 0.007(2) -0.018(2) -0.029(2)
C10 0.080(3) 0.061(3) 0.037(2) 0.003(2) -0.006(2) -0.030(3)
C11 0.051(3) 0.052(3) 0.052(3) -0.004(2) 0.005(2) -0.021(2)
C12 0.049(2) 0.042(2) 0.046(2) 0.0016(18) -0.0091(19) -0.018(2)
C13 0.055(2) 0.051(2) 0.038(2) 0.0095(18) -0.0204(19) -0.026(2)
C14 0.064(3) 0.050(3) 0.050(3) 0.011(2) -0.028(2) -0.026(2)
C15 0.069(3) 0.077(3) 0.072(3) 0.028(3) -0.036(3) -0.044(3)
C16 0.054(3) 0.097(4) 0.079(4) 0.033(3) -0.025(3) -0.039(3)
C17 0.052(3) 0.062(3) 0.073(3) 0.019(2) -0.025(2) -0.015(2)
C18 0.056(3) 0.055(3) 0.051(3) 0.014(2) -0.020(2) -0.027(2)
C19 0.0343(19) 0.0325(19) 0.038(2) -0.0023(16) -0.0075(16) -0.0131(16)
C20 0.044(2) 0.043(2) 0.043(2) 0.0035(18) -0.0086(18) -0.0207(19)
C21 0.053(2) 0.053(3) 0.045(2) 0.002(2) -0.015(2) -0.018(2)
C22 0.052(3) 0.065(3) 0.052(3) -0.007(2) -0.019(2) -0.026(2)
C23 0.068(3) 0.069(3) 0.064(3) -0.001(2) -0.015(2) -0.048(3)
C24 0.063(3) 0.054(3) 0.049(2) 0.011(2) -0.017(2) -0.036(2)
C25 0.045(2) 0.038(2) 0.040(2) 0.0034(17) -0.0151(18) -0.0167(18)
C26 0.103(4) 0.041(2) 0.066(3) 0.005(2) -0.049(3) -0.018(3)
C27 0.144(5) 0.045(3) 0.092(4) 0.010(3) -0.078(4) -0.009(3)
C28 0.098(4) 0.078(4) 0.068(3) 0.006(3) -0.058(3) -0.010(3)
C29 0.079(3) 0.069(3) 0.054(3) -0.008(2) -0.030(3) -0.027(3)
C30 0.066(3) 0.044(2) 0.048(2) -0.0003(19) -0.017(2) -0.024(2)
C31 0.042(2) 0.0269(19) 0.049(2) -0.0074(16) -0.0095(18) -0.0140(17)
C32 0.053(3) 0.036(2) 0.065(3) 0.0008(19) -0.022(2) -0.018(2)
C33 0.049(3) 0.041(3) 0.101(4) -0.007(3) -0.029(3) -0.013(2)
C34 0.048(3) 0.056(3) 0.092(4) -0.015(3) 0.008(3) -0.024(2)
C35 0.067(3) 0.067(3) 0.060(3) -0.007(2) 0.003(3) -0.035(3)
C36 0.058(3) 0.057(3) 0.047(2) 0.000(2) -0.008(2) -0.031(2)
C37 0.048(2) 0.0323(19) 0.0316(19) 0.0023(15) -0.0133(17) -0.0155(17)
C38 0.054(2) 0.050(2) 0.044(2) -0.0016(19) -0.0067(19) -0.029(2)
C39 0.075(3) 0.065(3) 0.051(3) -0.008(2) -0.009(2) -0.048(3)
C40 0.070(3) 0.049(3) 0.050(3) -0.010(2) -0.013(2) -0.026(2)
C41 0.049(3) 0.048(3) 0.059(3) -0.015(2) -0.005(2) -0.009(2)
C42 0.050(2) 0.043(2) 0.068(3) -0.007(2) -0.021(2) -0.015(2)
C43 0.048(2) 0.0276(19) 0.044(2) -0.0029(16) 0.0014(18) -0.0161(18)
C44 0.058(3) 0.054(3) 0.044(2) -0.0104(19) -0.008(2) -0.030(2)
C45 0.053(3) 0.067(3) 0.085(4) -0.013(3) -0.019(3) -0.021(2)
C46 0.054(3) 0.070(3) 0.088(4) -0.018(3) 0.011(3) -0.014(3)
C47 0.077(4) 0.070(3) 0.055(3) -0.009(3) 0.004(3) -0.021(3)
C48 0.061(3) 0.048(3) 0.051(3) 0.000(2) -0.013(2) -0.014(2)

loop_
_atom_type_symbol
_atom_type_description
_atom_type_scat_dispersion_real
_atom_type_scat_dispersion_imag
_atom_type_scat_source
C C 0.0181 0.0091 'International Tables Vol C Tables 4.2.6.8 and 6.1.1.4'
H H 0.0000 0.0000 'International Tables Vol C Tables 4.2.6.8 and 6.1.1.4'
O O 0.0492 0.0322 'International Tables Vol C Tables 4.2.6.8 and 6.1.1.4'
F F 0.0727 0.0534 'International Tables Vol C Tables 4.2.6.8 and 6.1.1.4'
P P 0.2955 0.4335 'International Tables Vol C Tables 4.2.6.8 and 6.1.1.4'
S S 0.3331 0.5567 'International Tables Vol C Tables 4.2.6.8 and 6.1.1.4'
Ni Ni -3.0029 0.5091 'International Tables Vol C Tables 4.2.6.8 and 6.1.1.4'

loop_
_geom_angle_atom_site_label_1
_geom_angle_atom_site_label_2
_geom_angle_atom_site_label_3
_geom_angle
C43 Ni1 O1 171.85(14)
C43 Ni1 P1 87.47(11)
O1 Ni1 P1 91.39(7)
C43 Ni1 P2 90.01(11)
O1 Ni1 P2 92.18(7)
P1 Ni1 P2 171.84(4)
O2 S1 O3 116.7(2)
O2 S1 O1 110.99(16)
O3 S1 O1 111.26(16)
O2 S1 C1 106.05(17)
O3 S1 C1 105.62(16)
O1 S1 C1 105.24(16)
C19 P1 C7 107.27(16)
C19 P1 C2 99.92(15)
C7 P1 C2 105.10(16)
C19 P1 Ni1 114.64(11)
C7 P1 Ni1 112.71(11)
C2 P1 Ni1 115.96(12)
C25 P2 C31 103.64(17)
C25 P2 C37 104.25(16)
C31 P2 C37 103.29(16)
C25 P2 Ni1 111.18(12)
C31 P2 Ni1 112.42(11)
C37 P2 Ni1 120.42(12)
S1 O1 Ni1 123.63(15)
C6 C1 C2 120.7(3)
C6 C1 S1 116.9(3)
C2 C1 S1 122.3(3)
C1 C2 C3 118.3(3)
C1 C2 P1 123.3(3)
C3 C2 P1 118.2(3)
C4 C3 C2 120.6(4)
C4 C3 H3 119.7
C2 C3 H3 119.7
C5 C4 C3 120.2(4)
C5 C4 H4 119.9
C3 C4 H4 119.9
C4 C5 C6 120.3(4)
C4 C5 H5 119.8
C6 C5 H5 119.8
C1 C6 C5 119.8(4)
C1 C6 H6 120.1
C5 C6 H6 120.1
C12 C7 C8 118.5(4)
C12 C7 P1 118.9(3)
C8 C7 P1 122.4(3)
C9 C8 C7 119.6(4)
C9 C8 C13 117.3(4)
C7 C8 C13 123.0(3)
C8 C9 C10 121.1(4)
C8 C9 H9 119.4
C10 C9 H9 119.4
C11 C10 C9 119.7(4)
C11 C10 H10 120.2
C9 C10 H10 120.2
C10 C11 C12 119.8(4)
C10 C11 H11 120.1
C12 C11 H11 120.1
C11 C12 C7 121.3(4)
C11 C12 H12 119.4
C7 C12 H12 119.4
C14 C13 C18 113.4(4)
C14 C13 C8 124.1(4)
C18 C13 C8 122.5(4)
C15 C14 F1 117.9(4)
C15 C14 C13 125.8(4)
F1 C14 C13 116.3(4)
C14 C15 C16 117.4(4)
C14 C15 H15 121.3
C16 C15 H15 121.3
C15 C16 C17 120.7(4)
C15 C16 H16 119.6
C17 C16 H16 119.6
C18 C17 C16 118.8(4)
C18 C17 H17 120.6
C16 C17 H17 120.6
F2 C18 C17 119.1(4)
F2 C18 C13 117.1(4)
C17 C18 C13 123.8(4)
C24 C19 C20 118.5(3)
C24 C19 P1 125.5(3)
C20 C19 P1 115.6(3)
C21 C20 C19 120.8(4)
C21 C20 H20 119.6
C19 C20 H20 119.6
C22 C21 C20 120.1(4)
C22 C21 H21 120.0
C20 C21 H21 120.0
C21 C22 C23 119.6(4)
C21 C22 H22 120.2
C23 C22 H22 120.2
C24 C23 C22 120.9(4)
C24 C23 H23 119.6
C22 C23 H23 119.6
C23 C24 C19 120.0(4)
C23 C24 H24 120.0
C19 C24 H24 120.0
C30 C25 C26 118.0(4)
C30 C25 P2 119.0(3)
C26 C25 P2 122.8(3)
C27 C26 C25 120.3(4)
C27 C26 H26 119.9
C25 C26 H26 119.9
C28 C27 C26 120.6(4)
C28 C27 H27 119.7
C26 C27 H27 119.7
C29 C28 C27 119.7(4)
C29 C28 H28 120.2
C27 C28 H28 120.2
C28 C29 C30 119.7(4)
C28 C29 H29 120.1
C30 C29 H29 120.1
C25 C30 C29 121.7(4)
C25 C30 H30 119.1
C29 C30 H30 119.1
C36 C31 C32 118.8(4)
C36 C31 P2 122.4(3)
C32 C31 P2 118.7(3)
C33 C32 C31 120.0(4)
C33 C32 H32 120.0
C31 C32 H32 120.0
C34 C33 C32 119.8(4)
C34 C33 H33 120.1
C32 C33 H33 120.1
C35 C34 C33 120.4(4)
C35 C34 H34 119.8
C33 C34 H34 119.8
C34 C35 C36 120.4(5)
C34 C35 H35 119.8
C36 C35 H35 119.8
C31 C36 C35 120.6(4)
C31 C36 H36 119.7
C35 C36 H36 119.7
C38 C37 C42 117.8(3)
C38 C37 P2 122.7(3)
C42 C37 P2 119.5(3)
C39 C38 C37 120.9(4)
C39 C38 H38 119.5
C37 C38 H38 119.5
C40 C39 C38 120.7(4)
C40 C39 H39 119.7
C38 C39 H39 119.7
C39 C40 C41 119.7(4)
C39 C40 H40 120.2
C41 C40 H40 120.2
C40 C41 C42 120.3(4)
C40 C41 H41 119.9
C42 C41 H41 119.9
C41 C42 C37 120.6(4)
C41 C42 H42 119.7
C37 C42 H42 119.7
C44 C43 C48 119.2(4)
C44 C43 Ni1 124.8(3)
C48 C43 Ni1 116.0(3)
C43 C44 C45 121.5(4)
C43 C44 H44 119.2
C45 C44 H44 119.2
C46 C45 C44 119.5(4)
C46 C45 H45 120.3
C44 C45 H45 120.3
C45 C46 C47 119.5(4)
C45 C46 H46 120.3
C47 C46 H46 120.3
C48 C47 C46 120.0(5)
C48 C47 H47 120.0
C46 C47 H47 120.0
C47 C48 C43 120.3(4)
C47 C48 H48 119.9
C43 C48 H48 119.9

loop_
_geom_bond_atom_site_label_1
_geom_bond_atom_site_label_2
_geom_bond_distance
Ni1 C43 1.899(4)
Ni1 O1 1.930(2)
Ni1 P1 2.2096(11)
Ni1 P2 2.2509(11)
S1 O2 1.427(3)
S1 O3 1.442(3)
S1 O1 1.476(2)
S1 C1 1.788(3)
P1 C19 1.831(3)
P1 C7 1.832(3)
P1 C2 1.845(3)
P2 C25 1.816(3)
P2 C31 1.830(4)
P2 C37 1.837(3)
F1 C14 1.370(4)
F2 C18 1.354(4)
C1 C6 1.384(4)
C1 C2 1.394(5)
C2 C3 1.398(4)
C3 C4 1.385(5)
C3 H3 0.9300
C4 C5 1.366(5)
C4 H4 0.9300
C5 C6 1.387(5)
C5 H5 0.9300
C6 H6 0.9300
C7 C12 1.393(5)
C7 C8 1.402(5)
C8 C9 1.381(5)
C8 C13 1.493(5)
C9 C10 1.386(5)
C9 H9 0.9300
C10 C11 1.375(5)
C10 H10 0.9300
C11 C12 1.383(5)
C11 H11 0.9300
C12 H12 0.9300
C13 C14 1.388(5)
C13 C18 1.395(5)
C14 C15 1.363(5)
C15 C16 1.375(5)
C15 H15 0.9300
C16 C17 1.386(6)
C16 H16 0.9300
C17 C18 1.364(5)
C17 H17 0.9300
C19 C24 1.387(5)
C19 C20 1.389(5)
C20 C21 1.381(5)
C20 H20 0.9300
C21 C22 1.361(5)
C21 H21 0.9300
C22 C23 1.386(5)
C22 H22 0.9300
C23 C24 1.368(5)
C23 H23 0.9300
C24 H24 0.9300
C25 C30 1.372(5)
C25 C26 1.392(5)
C26 C27 1.376(5)
C26 H26 0.9300
C27 C28 1.373(6)
C27 H27 0.9300
C28 C29 1.366(6)
C28 H28 0.9300
C29 C30 1.377(5)
C29 H29 0.9300
C30 H30 0.9300
C31 C36 1.377(5)
C31 C32 1.394(5)
C32 C33 1.390(5)
C32 H32 0.9300
C33 C34 1.378(6)
C33 H33 0.9300
C34 C35 1.356(6)
C34 H34 0.9300
C35 C36 1.384(5)
C35 H35 0.9300
C36 H36 0.9300
C37 C38 1.387(5)
C37 C42 1.391(5)
C38 C39 1.379(5)
C38 H38 0.9300
C39 C40 1.362(5)
C39 H39 0.9300
C40 C41 1.371(5)
C40 H40 0.9300
C41 C42 1.388(5)
C41 H41 0.9300
C42 H42 0.9300
C43 C44 1.329(5)
C43 C48 1.421(5)
C44 C45 1.426(5)
C44 H44 0.9300
C45 C46 1.381(6)
C45 H45 0.9300
C46 C47 1.392(6)
C46 H46 0.9300
C47 C48 1.389(5)
C47 H47 0.9300
C48 H48 0.9300

loop_
_geom_torsion_atom_site_label_1
_geom_torsion_atom_site_label_2
_geom_torsion_atom_site_label_3
_geom_torsion_atom_site_label_4
_geom_torsion
C43 Ni1 P1 C19 65.06(17)
O1 Ni1 P1 C19 -123.01(14)
P2 Ni1 P1 C19 -7.1(4)
C43 Ni1 P1 C7 -58.03(18)
O1 Ni1 P1 C7 113.90(15)
P2 Ni1 P1 C7 -130.2(3)
C43 Ni1 P1 C2 -179.22(17)
O1 Ni1 P1 C2 -7.29(14)
P2 Ni1 P1 C2 108.7(3)
C43 Ni1 P2 C25 -72.74(18)
O1 Ni1 P2 C25 115.12(15)
P1 Ni1 P2 C25 -0.8(4)
C43 Ni1 P2 C31 171.57(18)
O1 Ni1 P2 C31 -0.57(15)
P1 Ni1 P2 C31 -116.5(3)
C43 Ni1 P2 C37 49.52(18)
O1 Ni1 P2 C37 -122.62(15)
P1 Ni1 P2 C37 121.5(3)
O2 S1 O1 Ni1 166.71(18)
O3 S1 O1 Ni1 34.9(2)
C1 S1 O1 Ni1 -79.0(2)
C43 Ni1 O1 S1 139.3(8)
P1 Ni1 O1 S1 57.45(17)
P2 Ni1 O1 S1 -115.21(16)
O2 S1 C1 C6 -23.0(3)
O3 S1 C1 C6 101.6(3)
O1 S1 C1 C6 -140.6(3)
O2 S1 C1 C2 161.3(3)
O3 S1 C1 C2 -74.2(3)
O1 S1 C1 C2 43.6(3)
C6 C1 C2 C3 -1.9(5)
S1 C1 C2 C3 173.7(3)
C6 C1 C2 P1 -178.6(3)
S1 C1 C2 P1 -3.1(4)
C19 P1 C2 C1 111.4(3)
C7 P1 C2 C1 -137.5(3)
Ni1 P1 C2 C1 -12.4(3)
C19 P1 C2 C3 -65.4(3)
C7 P1 C2 C3 45.7(3)
Ni1 P1 C2 C3 170.9(2)
C1 C2 C3 C4 1.9(5)
P1 C2 C3 C4 178.8(3)
C2 C3 C4 C5 -0.3(6)
C3 C4 C5 C6 -1.4(7)
C2 C1 C6 C5 0.3(6)
S1 C1 C6 C5 -175.5(3)
C4 C5 C6 C1 1.4(6)
C19 P1 C7 C12 -32.9(3)
C2 P1 C7 C12 -138.6(3)
Ni1 P1 C7 C12 94.2(3)
C19 P1 C7 C8 153.2(3)
C2 P1 C7 C8 47.5(3)
Ni1 P1 C7 C8 -79.7(3)
C12 C7 C8 C9 3.0(5)
P1 C7 C8 C9 177.0(3)
C12 C7 C8 C13 -173.9(3)
P1 C7 C8 C13 0.0(5)
C7 C8 C9 C10 -0.7(6)
C13 C8 C9 C10 176.4(4)
C8 C9 C10 C11 -2.0(6)
C9 C10 C11 C12 2.4(6)
C10 C11 C12 C7 -0.1(6)
C8 C7 C12 C11 -2.7(5)
P1 C7 C12 C11 -176.8(3)
C9 C8 C13 C14 -105.2(4)
C7 C8 C13 C14 71.8(5)
C9 C8 C13 C18 72.8(5)
C7 C8 C13 C18 -110.2(4)
C18 C13 C14 C15 3.4(6)
C8 C13 C14 C15 -178.5(4)
C18 C13 C14 F1 -176.9(3)
C8 C13 C14 F1 1.2(6)
F1 C14 C15 C16 178.2(3)
C13 C14 C15 C16 -2.1(7)
C14 C15 C16 C17 0.4(7)
C15 C16 C17 C18 -0.3(7)
C16 C17 C18 F2 179.8(4)
C16 C17 C18 C13 1.9(7)
C14 C13 C18 F2 178.8(3)
C8 C13 C18 F2 0.6(6)
C14 C13 C18 C17 -3.2(6)
C8 C13 C18 C17 178.6(4)
C7 P1 C19 C24 -27.1(4)
C2 P1 C19 C24 82.2(3)
Ni1 P1 C19 C24 -153.1(3)
C7 P1 C19 C20 159.7(3)
C2 P1 C19 C20 -90.9(3)
Ni1 P1 C19 C20 33.7(3)
C24 C19 C20 C21 1.7(5)
P1 C19 C20 C21 175.3(3)
C19 C20 C21 C22 1.2(6)
C20 C21 C22 C23 -2.2(6)
C21 C22 C23 C24 0.3(6)
C22 C23 C24 C19 2.7(6)
C20 C19 C24 C23 -3.6(6)
P1 C19 C24 C23 -176.5(3)
C31 P2 C25 C30 91.6(3)
C37 P2 C25 C30 -160.6(3)
Ni1 P2 C25 C30 -29.3(3)
C31 P2 C25 C26 -83.1(4)
C37 P2 C25 C26 24.7(4)
Ni1 P2 C25 C26 155.9(3)
C30 C25 C26 C27 -0.5(7)
P2 C25 C26 C27 174.3(4)
C25 C26 C27 C28 1.5(9)
C26 C27 C28 C29 -1.3(9)
C27 C28 C29 C30 0.3(8)
C26 C25 C30 C29 -0.5(6)
P2 C25 C30 C29 -175.5(3)
C28 C29 C30 C25 0.7(7)
C25 P2 C31 C36 0.5(3)
C37 P2 C31 C36 -108.0(3)
Ni1 P2 C31 C36 120.7(3)
C25 P2 C31 C32 -176.7(3)
C37 P2 C31 C32 74.8(3)
Ni1 P2 C31 C32 -56.5(3)
C36 C31 C32 C33 2.0(5)
P2 C31 C32 C33 179.3(3)
C31 C32 C33 C34 -2.0(6)
C32 C33 C34 C35 1.4(6)
C33 C34 C35 C36 -0.7(7)
C32 C31 C36 C35 -1.4(6)
P2 C31 C36 C35 -178.6(3)
C34 C35 C36 C31 0.8(6)
C25 P2 C37 C38 -116.8(3)
C31 P2 C37 C38 -8.7(3)
Ni1 P2 C37 C38 117.7(3)
C25 P2 C37 C42 63.3(3)
C31 P2 C37 C42 171.4(3)
Ni1 P2 C37 C42 -62.2(3)
C42 C37 C38 C39 -0.1(6)
P2 C37 C38 C39 179.9(3)
C37 C38 C39 C40 0.6(6)
C38 C39 C40 C41 -0.2(7)
C39 C40 C41 C42 -0.7(7)
C40 C41 C42 C37 1.1(6)
C38 C37 C42 C41 -0.7(6)
P2 C37 C42 C41 179.2(3)
O1 Ni1 C43 C44 -172.8(7)
P1 Ni1 C43 C44 -90.7(3)
P2 Ni1 C43 C44 81.6(3)
O1 Ni1 C43 C48 9.3(11)
P1 Ni1 C43 C48 91.4(3)
P2 Ni1 C43 C48 -96.4(3)
C48 C43 C44 C45 0.5(6)
Ni1 C43 C44 C45 -177.4(3)
C43 C44 C45 C46 -0.6(7)
C44 C45 C46 C47 0.2(7)
C45 C46 C47 C48 0.2(8)
C46 C47 C48 C43 -0.3(7)
C44 C43 C48 C47 0.0(6)
Ni1 C43 C48 C47 178.0(3)
